data_7229409
loop_
_publ_author_name
'Li, Huijun'
'He, Yaling'
'Li, Qingqing'
'Li, Shaojie'
'Yi, Zhihao'
'Xu, Zhouqing'
'Wang, Yuan'

_publ_section_title
;
 Highly sensitive and selective fluorescent probe for&#x00A0;Fe3+ and
 hazardous phenol compounds based on a water-stable Zn-based
 metal--organic framework in aqueous media
;
_journal_issue 79
_journal_name_full 'RSC Adv.'
_journal_page_first 50035
_journal_paper_doi 10.1039/C7RA08427G
_journal_volume 7
_journal_year 2017
_chemical_formula_sum 'C22.5 H20.5 N5.5 O6.5 Zn'
_chemical_formula_weight 537.31
_chemical_name_systematic
;
 ?
;
_space_group_crystal_system monoclinic
_space_group_IT_number 14
_space_group_name_Hall '-P 2yn'
_space_group_name_H-M_alt 'P 1 21/n 1'
_symmetry_space_group_name_Hall '-P 2yn'
_symmetry_space_group_name_H-M 'P 1 21/n 1'
_atom_sites_solution_hydrogens geom
_atom_sites_solution_primary direct
_atom_sites_solution_secondary difmap
_audit_creation_method SHELXL-2014
_audit_update_record
;
2017-09-15 deposited with the CCDC.
2017-10-11 downloaded from the CCDC.
;
_cell_angle_alpha 90
_cell_angle_beta 104.197(4)
_cell_angle_gamma 90
_cell_formula_units_Z 4
_cell_length_a 12.208(3)
_cell_length_b 13.002(3)
_cell_length_c 16.101(4)
_cell_measurement_reflns_used 4987
_cell_measurement_temperature 296(2)
_cell_measurement_theta_max 20.78
_cell_measurement_theta_min 2.45
_cell_volume 2477.6(10)
_computing_cell_refinement 'Bruker SMART'
_computing_data_collection 'Bruker SMART'
_computing_data_reduction 'Bruker SAINT'
_computing_molecular_graphics 'Bruker SHELXTL'
_computing_publication_material 'Bruker SHELXTL'
_computing_structure_refinement 'SHELXL-2014 (Sheldrick, 2014)'
_computing_structure_solution 'SHELXL-2014 (Sheldrick, 2014)'
_diffrn_ambient_temperature 296(2)
_diffrn_measured_fraction_theta_full 0.999
_diffrn_measured_fraction_theta_max 0.965
_diffrn_measurement_device_type 'CCD area detector'
_diffrn_measurement_method 'phi and omega scans'
_diffrn_radiation_type MoK\a
_diffrn_radiation_wavelength 0.71073
_diffrn_reflns_av_R_equivalents 0.0380
_diffrn_reflns_av_unetI/netI 0.0553
_diffrn_reflns_Laue_measured_fraction_full 0.999
_diffrn_reflns_Laue_measured_fraction_max 0.965
_diffrn_reflns_limit_h_max 16
_diffrn_reflns_limit_h_min -16
_diffrn_reflns_limit_k_max 17
_diffrn_reflns_limit_k_min -17
_diffrn_reflns_limit_l_max 10
_diffrn_reflns_limit_l_min -21
_diffrn_reflns_number 15212
_diffrn_reflns_point_group_measured_fraction_full 0.999
_diffrn_reflns_point_group_measured_fraction_max 0.965
_diffrn_reflns_theta_full 25.242
_diffrn_reflns_theta_max 28.224
_diffrn_reflns_theta_min 1.887
_diffrn_source 'fine-focus sealed tube'
_exptl_absorpt_coefficient_mu 1.041
_exptl_absorpt_correction_T_max 0.867
_exptl_absorpt_correction_T_min 0.822
_exptl_absorpt_correction_type multi-scan
_exptl_absorpt_process_details sadabs
_exptl_crystal_colour colorless
_exptl_crystal_density_diffrn 1.440
_exptl_crystal_description block
_exptl_crystal_F_000 1104
_exptl_crystal_size_max 0.200
_exptl_crystal_size_mid 0.160
_exptl_crystal_size_min 0.140
_refine_diff_density_max 0.684
_refine_diff_density_min -0.305
_refine_diff_density_rms 0.054
_refine_ls_extinction_method none
_refine_ls_goodness_of_fit_ref 1.008
_refine_ls_hydrogen_treatment constr
_refine_ls_matrix_type full
_refine_ls_number_parameters 280
_refine_ls_number_reflns 5915
_refine_ls_number_restraints 0
_refine_ls_restrained_S_all 1.008
_refine_ls_R_factor_all 0.0698
_refine_ls_R_factor_gt 0.0425
_refine_ls_shift/su_max 0.002
_refine_ls_shift/su_mean 0.000
_refine_ls_structure_factor_coef Fsqd
_refine_ls_weighting_details 'w=1/[\s^2^(Fo^2^)+(0.0530P)^2^] where P=(Fo^2^+2Fc^2^)/3'
_refine_ls_weighting_scheme calc
_refine_ls_wR_factor_gt 0.1029
_refine_ls_wR_factor_ref 0.1129
_reflns_Friedel_coverage 0.000
_reflns_number_gt 3889
_reflns_number_total 5915
_reflns_threshold_expression 'I > 2\s(I)'
_cod_data_source_file c7ra08427g2.cif
_cod_data_source_block HPU-1
_cod_original_cell_volume 2477.8(10)
_cod_original_formula_sum 'C22.50 H20.50 N5.50 O6.50 Zn'
_cod_database_code 7229409
_shelx_space_group_comment
;
The symmetry employed for this shelxl refinement is uniquely defined
by the following loop, which should always be used as a source of
symmetry information in preference to the above space-group names.
They are only intended as comments.
;
_shelx_estimated_absorpt_t_min 0.819
_shelx_estimated_absorpt_t_max 0.868
_shelxl_version_number 2014-3

loop_
_space_group_symop_operation_xyz
'x, y, z'
'-x+1/2, y+1/2, -z+1/2'
'-x, -y, -z'
'x-1/2, -y-1/2, z-1/2'

loop_
_atom_site_label
_atom_site_type_symbol
_atom_site_fract_x
_atom_site_fract_y
_atom_site_fract_z
_atom_site_U_iso_or_equiv
_atom_site_adp_type
_atom_site_occupancy
_atom_site_site_symmetry_order
_atom_site_calc_flag
_atom_site_refinement_flags_posn
_atom_site_refinement_flags_adp
Zn1 Zn 0.24494(2) -0.43375(2) 1.16949(2) 0.04324(11) Uani 1 1 d . .
N1 N 0.26843(17) 0.44563(15) 1.09315(13) 0.0460(5) Uani 1 1 d . .
N2 N 0.29366(16) 0.09761(15) 0.95231(13) 0.0457(5) Uani 1 1 d . .
N3 N 0.34209(18) 0.03160(16) 0.90742(14) 0.0522(5) Uani 1 1 d . .
N4 N 0.41048(17) 0.19177(16) 0.90261(15) 0.0552(6) Uani 1 1 d . .
N5 N 0.62608(16) -0.01327(16) 0.72728(13) 0.0465(5) Uani 1 1 d . .
O1 O -0.10949(16) -0.04878(16) 0.75428(12) 0.0651(5) Uani 1 1 d . .
O2 O -0.18338(16) -0.17731(15) 0.81001(12) 0.0651(5) Uani 1 1 d . .
O3 O 0.07249(17) -0.37342(15) 1.04388(14) 0.0732(6) Uani 1 1 d . .
O4 O 0.23130(16) -0.30379(14) 1.11106(11) 0.0616(5) Uani 1 1 d . .
C1 C -0.1072(2) -0.1157(2) 0.81175(16) 0.0483(6) Uani 1 1 d . .
C2 C -0.0051(2) -0.11563(19) 0.88542(15) 0.0430(6) Uani 1 1 d . .
C3 C 0.0198(2) -0.20249(18) 0.93477(14) 0.0425(5) Uani 1 1 d . .
H3 H -0.0264 -0.2600 0.9212 0.051 Uiso 1 1 calc R U
C4 C 0.11123(19) -0.20599(18) 1.00348(15) 0.0422(5) Uani 1 1 d . .
C5 C 0.1386(2) -0.3022(2) 1.05568(16) 0.0484(6) Uani 1 1 d . .
C6 C 0.1785(2) -0.1191(2) 1.02389(15) 0.0471(6) Uani 1 1 d . .
H6 H 0.2413 -0.1211 1.0702 0.057 Uiso 1 1 calc R U
C7 C 0.1541(2) -0.03067(19) 0.97713(16) 0.0440(6) Uani 1 1 d . .
C8 C 0.0631(2) -0.02858(19) 0.90729(16) 0.0478(6) Uani 1 1 d . .
H8 H 0.0469 0.0309 0.8745 0.057 Uiso 1 1 calc R U
C9 C 0.2245(3) 0.0634(2) 1.00795(18) 0.0598(7) Uani 1 1 d . .
H9A H 0.1745 0.1191 1.0146 0.072 Uiso 1 1 calc R U
H9B H 0.2733 0.0489 1.0640 0.072 Uiso 1 1 calc R U
C10 C 0.5563(2) -0.0771(2) 0.7523(2) 0.0636(8) Uani 1 1 d . .
H10 H 0.5559 -0.1459 0.7362 0.076 Uiso 1 1 calc R U
C11 C 0.4845(2) -0.0463(2) 0.8009(2) 0.0643(8) Uani 1 1 d . .
H11 H 0.4371 -0.0936 0.8178 0.077 Uiso 1 1 calc R U
C12 C 0.4834(2) 0.05529(19) 0.82443(17) 0.0479(6) Uani 1 1 d . .
C13 C 0.5547(2) 0.12206(19) 0.79693(17) 0.0523(6) Uani 1 1 d . .
H13 H 0.5553 0.1916 0.8106 0.063 Uiso 1 1 calc R U
C14 C 0.6247(2) 0.08504(19) 0.74928(17) 0.0494(6) Uani 1 1 d . .
H14 H 0.6733 0.1305 0.7316 0.059 Uiso 1 1 calc R U
C15 C 0.4110(2) 0.09230(19) 0.87848(17) 0.0476(6) Uani 1 1 d . .
C16 C 0.33701(19) 0.19208(19) 0.94924(16) 0.0455(6) Uani 1 1 d . .
C17 C 0.3100(2) 0.28022(18) 0.99702(16) 0.0455(6) Uani 1 1 d . .
C18 C 0.3907(3) 0.3177(3) 1.0636(2) 0.0912(12) Uani 1 1 d . .
H18 H 0.4621 0.2879 1.0775 0.109 Uiso 1 1 calc R U
C19 C 0.3677(3) 0.3988(3) 1.1101(2) 0.0914(12) Uani 1 1 d . .
H19 H 0.4244 0.4223 1.1559 0.110 Uiso 1 1 calc R U
C20 C 0.2073(2) 0.3272(2) 0.98055(18) 0.0557(7) Uani 1 1 d . .
H20 H 0.1485 0.3034 0.9365 0.067 Uiso 1 1 calc R U
C21 C 0.1908(2) 0.40977(19) 1.02911(18) 0.0530(7) Uani 1 1 d . .
H21 H 0.1206 0.4419 1.0156 0.064 Uiso 1 1 calc R U

loop_
_atom_site_aniso_label
_atom_site_aniso_U_11
_atom_site_aniso_U_22
_atom_site_aniso_U_33
_atom_site_aniso_U_23
_atom_site_aniso_U_13
_atom_site_aniso_U_12
Zn1 0.04998(19) 0.03591(17) 0.04716(18) -0.00114(12) 0.01828(13) -0.00022(12)
N1 0.0448(12) 0.0453(12) 0.0488(12) -0.0090(10) 0.0131(10) 0.0009(9)
N2 0.0512(12) 0.0377(11) 0.0546(12) -0.0116(9) 0.0249(10) -0.0070(9)
N3 0.0625(14) 0.0386(11) 0.0634(14) -0.0101(10) 0.0306(11) -0.0070(10)
N4 0.0566(13) 0.0418(12) 0.0773(15) -0.0156(11) 0.0355(12) -0.0109(10)
N5 0.0509(12) 0.0394(12) 0.0535(12) -0.0065(10) 0.0211(10) -0.0021(9)
O1 0.0654(12) 0.0709(14) 0.0556(11) 0.0226(10) 0.0079(9) 0.0003(10)
O2 0.0621(12) 0.0603(12) 0.0664(12) 0.0081(10) 0.0033(10) -0.0062(10)
O3 0.0632(12) 0.0491(12) 0.0985(15) 0.0228(11) 0.0031(11) -0.0094(10)
O4 0.0677(12) 0.0508(11) 0.0558(11) 0.0108(9) -0.0053(10) -0.0052(9)
C1 0.0542(16) 0.0434(14) 0.0510(15) 0.0093(12) 0.0198(12) 0.0091(12)
C2 0.0466(14) 0.0435(14) 0.0426(13) 0.0039(11) 0.0181(11) 0.0015(11)
C3 0.0487(14) 0.0363(13) 0.0445(13) 0.0013(11) 0.0155(11) -0.0032(11)
C4 0.0445(13) 0.0390(13) 0.0438(13) 0.0010(11) 0.0124(11) -0.0005(10)
C5 0.0530(16) 0.0439(15) 0.0476(14) 0.0028(12) 0.0110(13) 0.0042(12)
C6 0.0494(15) 0.0469(15) 0.0450(13) -0.0032(12) 0.0114(11) -0.0013(12)
C7 0.0514(14) 0.0382(13) 0.0490(14) -0.0060(11) 0.0247(12) -0.0064(11)
C8 0.0632(16) 0.0379(13) 0.0503(14) 0.0084(11) 0.0294(13) 0.0056(12)
C9 0.081(2) 0.0479(16) 0.0606(17) -0.0115(13) 0.0379(15) -0.0153(14)
C10 0.077(2) 0.0389(15) 0.088(2) -0.0112(14) 0.0451(17) -0.0044(13)
C11 0.0728(19) 0.0416(16) 0.094(2) -0.0151(15) 0.0499(17) -0.0127(13)
C12 0.0483(14) 0.0421(14) 0.0584(15) -0.0106(12) 0.0228(12) -0.0055(11)
C13 0.0555(15) 0.0355(14) 0.0721(17) -0.0128(13) 0.0273(13) -0.0054(12)
C14 0.0529(15) 0.0389(15) 0.0624(16) -0.0036(12) 0.0257(13) -0.0059(11)
C15 0.0472(14) 0.0404(14) 0.0586(15) -0.0116(12) 0.0194(12) -0.0031(11)
C16 0.0461(14) 0.0385(13) 0.0540(15) -0.0077(11) 0.0162(12) -0.0042(11)
C17 0.0482(14) 0.0388(13) 0.0523(14) -0.0079(11) 0.0179(12) -0.0062(11)
C18 0.0567(19) 0.094(3) 0.109(3) -0.057(2) -0.0048(18) 0.0218(17)
C19 0.061(2) 0.097(3) 0.099(3) -0.059(2) -0.0142(18) 0.0266(18)
C20 0.0505(15) 0.0497(16) 0.0619(16) -0.0159(13) 0.0042(13) -0.0001(12)
C21 0.0440(14) 0.0459(15) 0.0661(17) -0.0077(13) 0.0081(13) 0.0034(11)

loop_
_atom_type_symbol
_atom_type_description
_atom_type_scat_dispersion_real
_atom_type_scat_dispersion_imag
_atom_type_scat_source
C C 0.0033 0.0016 'International Tables Vol C Tables 4.2.6.8 and 6.1.1.4'
H H 0.0000 0.0000 'International Tables Vol C Tables 4.2.6.8 and 6.1.1.4'
N N 0.0061 0.0033 'International Tables Vol C Tables 4.2.6.8 and 6.1.1.4'
O O 0.0106 0.0060 'International Tables Vol C Tables 4.2.6.8 and 6.1.1.4'
Zn Zn 0.2839 1.4301 'International Tables Vol C Tables 4.2.6.8 and 6.1.1.4'

loop_
_geom_angle_atom_site_label_1
_geom_angle_atom_site_label_2
_geom_angle_atom_site_label_3
_geom_angle
_geom_angle_site_symmetry_1
_geom_angle_site_symmetry_3
O4 Zn1 O1 113.31(8) . 4_656
O4 Zn1 N5 122.54(8) . 4_556
O1 Zn1 N5 105.56(8) 4_656 4_556
O4 Zn1 N1 112.72(8) . 1_545
O1 Zn1 N1 95.28(8) 4_656 1_545
N5 Zn1 N1 103.64(8) 4_556 1_545
C21 N1 C19 116.7(2) . .
C21 N1 Zn1 124.41(17) . 1_565
C19 N1 Zn1 118.83(18) . 1_565
C16 N2 N3 109.50(19) . .
C16 N2 C9 126.9(2) . .
N3 N2 C9 122.4(2) . .
C15 N3 N2 102.12(19) . .
C16 N4 C15 102.8(2) . .
C10 N5 C14 118.2(2) . .
C10 N5 Zn1 120.94(17) . 4_655
C14 N5 Zn1 120.44(16) . 4_655
C1 O1 Zn1 106.38(17) . 4
C5 O4 Zn1 108.45(16) . .
O2 C1 O1 123.6(3) . .
O2 C1 C2 120.0(2) . .
O1 C1 C2 116.4(2) . .
C3 C2 C8 119.1(2) . .
C3 C2 C1 118.8(2) . .
C8 C2 C1 122.0(2) . .
C2 C3 C4 121.2(2) . .
C3 C4 C6 118.9(2) . .
C3 C4 C5 120.5(2) . .
C6 C4 C5 120.6(2) . .
O3 C5 O4 123.2(2) . .
O3 C5 C4 120.1(2) . .
O4 C5 C4 116.7(2) . .
C7 C6 C4 121.2(2) . .
C6 C7 C8 119.4(2) . .
C6 C7 C9 118.2(2) . .
C8 C7 C9 122.3(2) . .
C7 C8 C2 120.2(2) . .
N2 C9 C7 114.8(2) . .
N5 C10 C11 122.7(2) . .
C10 C11 C12 119.3(2) . .
C13 C12 C11 117.8(2) . .
C13 C12 C15 120.3(2) . .
C11 C12 C15 121.8(2) . .
C12 C13 C14 119.3(2) . .
N5 C14 C13 122.6(2) . .
N3 C15 N4 115.0(2) . .
N3 C15 C12 122.9(2) . .
N4 C15 C12 122.1(2) . .
N4 C16 N2 110.6(2) . .
N4 C16 C17 125.6(2) . .
N2 C16 C17 123.7(2) . .
C20 C17 C18 116.7(2) . .
C20 C17 C16 124.4(2) . .
C18 C17 C16 118.9(2) . .
C19 C18 C17 120.4(3) . .
N1 C19 C18 122.9(3) . .
C17 C20 C21 119.8(2) . .
N1 C21 C20 123.4(2) . .

loop_
_geom_bond_atom_site_label_1
_geom_bond_atom_site_label_2
_geom_bond_distance
_geom_bond_site_symmetry_2
Zn1 O4 1.9213(18) .
Zn1 O1 1.9708(19) 4_656
Zn1 N5 2.0269(19) 4_556
Zn1 N1 2.056(2) 1_545
N1 C21 1.303(3) .
N1 C19 1.324(3) .
N1 Zn1 2.056(2) 1_565
N2 C16 1.343(3) .
N2 N3 1.348(3) .
N2 C9 1.444(3) .
N3 C15 1.319(3) .
N4 C16 1.303(3) .
N4 C15 1.351(3) .
N5 C10 1.321(3) .
N5 C14 1.327(3) .
N5 Zn1 2.0270(19) 4_655
O1 C1 1.266(3) .
O1 Zn1 1.9708(19) 4
O2 C1 1.223(3) .
O3 C5 1.212(3) .
O4 C5 1.257(3) .
C1 C2 1.495(4) .
C2 C3 1.371(3) .
C2 C8 1.398(3) .
C3 C4 1.366(3) .
C4 C6 1.388(3) .
C4 C5 1.498(3) .
C6 C7 1.366(3) .
C7 C8 1.374(3) .
C7 C9 1.507(3) .
C10 C11 1.370(4) .
C11 C12 1.375(3) .
C12 C13 1.377(3) .
C12 C15 1.466(3) .
C13 C14 1.369(3) .
C16 C17 1.462(3) .
C17 C20 1.360(3) .
C17 C18 1.356(4) .
C18 C19 1.362(4) .
C20 C21 1.372(3) .
